data_7703915
loop_
_publ_author_name
'Chen, Jia-Tao'
'Zhao, Xin-Hua'
'Zhang, Yuan-Zhu'

_publ_section_title
;
 Manipulating the spin crossover behavior in a series of
 {FeFe<sup>II</sup>} complexes.
;
_journal_issue 18
_journal_name_full 'Dalton transactions (Cambridge, England : 2003)'
_journal_page_first 5949
_journal_page_last 5956
_journal_paper_doi 10.1039/d0dt00016g
_journal_volume 49
_journal_year 2020
_chemical_formula_moiety 'C60 H54 B2 Fe3 N22, 4(C H4 O), 0.5(H4 O2), 3[CH3OH]'
_chemical_formula_sum 'C67 H84 B2 Fe3 N22 O8'
_chemical_formula_weight 1514.73
_chemical_name_systematic Fe2FebnbpenTp100k
_space_group_crystal_system monoclinic
_space_group_IT_number 15
_space_group_name_Hall '-C 2yc'
_space_group_name_H-M_alt 'C 1 2/c 1'
_atom_sites_solution_hydrogens mixed
_atom_sites_solution_primary iterative
_audit_creation_date 2020-03-13
_audit_creation_method
;
Olex2 1.2
(compiled 2018.05.29 svn.r3508 for OlexSys, GUI svn.r5506)
;
_audit_update_record
;
2020-03-27 deposited with the CCDC.	2020-04-01 downloaded from the CCDC.
;
_cell_angle_alpha 90
_cell_angle_beta 114.0340(10)
_cell_angle_gamma 90
_cell_formula_units_Z 4
_cell_length_a 19.3698(6)
_cell_length_b 18.5637(5)
_cell_length_c 23.0499(7)
_cell_measurement_reflns_used 9339
_cell_measurement_temperature 100(2)
_cell_measurement_theta_max 27.924
_cell_measurement_theta_min 2.844
_cell_volume 7569.6(4)
_computing_cell_refinement 'SAINT V8.38A (?, 2016)'
_computing_data_collection 'Bruker APEX3'
_computing_data_reduction 'SAINT V8.38A (?, 2016)'
_computing_molecular_graphics 'Olex2 (Dolomanov et al., 2009)'
_computing_publication_material 'Olex2 (Dolomanov et al., 2009)'
_computing_structure_refinement 'XL (Sheldrick, 2008)'
_computing_structure_solution 'olex2.solve (Bourhis et al., 2015)'
_diffrn_ambient_temperature 99.99
_diffrn_measured_fraction_theta_full 0.983
_diffrn_measured_fraction_theta_max 0.984
_diffrn_measurement_device_type 'Bruker APEX-II CCD'
_diffrn_measurement_method '\f and \w scans'
_diffrn_radiation_type MoK\a
_diffrn_radiation_wavelength 0.71073
_diffrn_reflns_av_R_equivalents 0.0379
_diffrn_reflns_av_unetI/netI 0.0273
_diffrn_reflns_Laue_measured_fraction_full 0.983
_diffrn_reflns_Laue_measured_fraction_max 0.984
_diffrn_reflns_limit_h_max 25
_diffrn_reflns_limit_h_min -25
_diffrn_reflns_limit_k_max 24
_diffrn_reflns_limit_k_min -21
_diffrn_reflns_limit_l_max 30
_diffrn_reflns_limit_l_min -30
_diffrn_reflns_number 48628
_diffrn_reflns_point_group_measured_fraction_full 0.983
_diffrn_reflns_point_group_measured_fraction_max 0.984
_diffrn_reflns_theta_full 25.242
_diffrn_reflns_theta_max 27.940
_diffrn_reflns_theta_min 2.398
_diffrn_standards_number 0
_exptl_absorpt_coefficient_mu 0.634
_exptl_absorpt_correction_T_max 0.7456
_exptl_absorpt_correction_T_min 0.6575
_exptl_absorpt_correction_type multi-scan
_exptl_absorpt_process_details
'SADABS-2016/2 (Bruker,2016/2) was used for absorption correction. wR2(int) was 0.0898 before and 0.0486 after correction. The Ratio of minimum to maximum transmission is 0.8818. The \l/2 correction factor is Not present.'
_exptl_crystal_colour 'metallic dark red'
_exptl_crystal_colour_lustre metallic
_exptl_crystal_colour_modifier dark
_exptl_crystal_colour_primary red
_exptl_crystal_density_diffrn 1.329
_exptl_crystal_description block
_exptl_crystal_F_000 3168
_exptl_crystal_size_max 0.02
_exptl_crystal_size_mid 0.012
_exptl_crystal_size_min 0.01
_refine_diff_density_max 0.583
_refine_diff_density_min -0.799
_refine_diff_density_rms 0.060
_refine_ls_extinction_method none
_refine_ls_goodness_of_fit_ref 1.028
_refine_ls_hydrogen_treatment constr
_refine_ls_matrix_type full
_refine_ls_number_parameters 500
_refine_ls_number_reflns 8955
_refine_ls_number_restraints 92
_refine_ls_restrained_S_all 1.039
_refine_ls_R_factor_all 0.0507
_refine_ls_R_factor_gt 0.0443
_refine_ls_shift/su_max 0.000
_refine_ls_shift/su_mean 0.000
_refine_ls_structure_factor_coef Fsqd
_refine_ls_weighting_details 'w=1/[\s^2^(Fo^2^)+(0.0409P)^2^+19.9420P] where P=(Fo^2^+2Fc^2^)/3'
_refine_ls_weighting_scheme calc
_refine_ls_wR_factor_gt 0.1083
_refine_ls_wR_factor_ref 0.1129
_reflns_Friedel_coverage 0.000
_reflns_number_gt 7981
_reflns_number_total 8955
_reflns_threshold_expression 'I > 2\s(I)'
_cod_data_source_file d0dt00016g2.cif
_cod_data_source_block Tp_100K
_cod_depositor_comments 'Adding full bibliography for 7703915--7703920.cif.'
_cod_database_code 7703915
_shelx_shelxl_version_number 2014/7
_shelx_space_group_comment
;
The symmetry employed for this shelxl refinement is uniquely defined
by the following loop, which should always be used as a source of
symmetry information in preference to the above space-group names.
They are only intended as comments.
;
_shelx_estimated_absorpt_t_max 0.994
_shelx_estimated_absorpt_t_min 0.987
_olex2_refinement_description
;
1. Fixed Uiso
 At 1.2 times of:
  All B(H) groups, All C(H) groups, All C(H,H) groups
 At 1.5 times of:
  All C(H,H,H) groups, All O(H) groups, All O(H,H) groups
2. Restrained distances
 O1B-C31B = O1A-C31A
 1.45 with sigma of 0.02
 O4-C34 = O1C-C31C
 1.45 with sigma of 0.02
3. Rigid bond restraints
 C11, C12, C13, C14, C15, C16
 with sigma for 1-2 distances of 0.01 and sigma for 1-3 distances of 0.01
 C13, C14
 with sigma for 1-2 distances of 0.01 and sigma for 1-3 distances of 0.01
4. Uiso/Uaniso restraints and constraints
C11 \\sim C12 \\sim C13 \\sim C14 \\sim C15 \\sim C16: within 2A with sigma of
0.01 and sigma for terminal atoms of 0.02
C13 \\sim C14: within 2A with sigma of 0.005 and sigma for terminal atoms of
0.01
Uanis(C34) \\sim Ueq, Uanis(O4) \\sim Ueq, Uanis(O1C) \\sim Ueq, Uanis(C31C)
\\sim Ueq, Uanis(O1A) \\sim Ueq, Uanis(C31A) \\sim Ueq, Uanis(C31B) \\sim Ueq,
Uanis(O1B) \\sim Ueq: with sigma of 0.01 and sigma for terminal atoms of 0.02
Uanis(C31B) \\sim Ueq, Uanis(C31A) \\sim Ueq: with sigma of 0.005 and sigma for
terminal atoms of 0.01
Uanis(O1A) = Uanis(O1B)
Uanis(C31A) = Uanis(C31B)
Uanis(O4) = Uanis(O1C)
Uanis(C34) = Uanis(C31C)
5. Others
 1*[Sof(O1A)+Sof(H1AA)+Sof(C31A)+Sof(H31A)+Sof(H31B)+Sof(H31C)]+1*[Sof(O1B)+
 Sof(H1B)+Sof(C31B)+Sof(H31D)+Sof(H31E)+Sof(H31F)]+1*[Sof(O1C)+Sof(H1C)+
 Sof(C31C)+Sof(H31G)+Sof(H31H)+Sof(H31I)]=1 with esd of 0
 Sof(O1A)=Sof(H1AA)=Sof(C31A)=Sof(H31A)=Sof(H31B)=Sof(H31C)=FVAR(1)
 Sof(O1B)=Sof(H1B)=Sof(C31B)=Sof(H31D)=Sof(H31E)=Sof(H31F)=FVAR(2)
 Sof(O1C)=Sof(H1C)=Sof(C31C)=Sof(H31G)=Sof(H31H)=Sof(H31I)=FVAR(3)
 Fixed Sof: O4(0.5) H4A(0.5) H5A(0.5) H5B(0.5) C34(0.5) H34A(0.5) H34B(0.5)
 H34C(0.5)
6.a Free rotating group:
 O5(H5A,H5B)
6.b Ternary CH refined with riding coordinates:
 B1(H1A)
6.c Secondary CH2 refined with riding coordinates:
 C6(H6A,H6B), C7(H7A,H7B), C18(H18A,H18B)
6.d Aromatic/amide H refined with riding coordinates:
 C1(H1), C2(H2), C3(H3), C4(H4), C8(H8), C9(H9), C12(H12), C13(H13), C14(H14),
 C15(H15), C16(H16), C22(H22), C23(H23), C24(H24), C25(H25), C26(H26), C27(H27),
  C28(H28), C29(H29), C30(H30)
6.e Idealised Me refined as rotating group:
 C31A(H31A,H31B,H31C), C31B(H31D,H31E,H31F), C31C(H31G,H31H,H31I), C32(H32A,
 H32B,H32C), C33(H33A,H33B,H33C), C34(H34A,H34B,H34C)
6.f Idealised tetrahedral OH refined as rotating group:
 O1A(H1AA), O1B(H1B), O1C(H1C), O2(H2A), O3(H3A), O4(H4A)
;
_olex2_submission_special_instructions 'No special instructions were received'

loop_
_space_group_symop_operation_xyz
'x, y, z'
'-x, y, -z+1/2'
'x+1/2, y+1/2, z'
'-x+1/2, y+1/2, -z+1/2'
'-x, -y, -z'
'x, -y, z-1/2'
'-x+1/2, -y+1/2, -z'
'x+1/2, -y+1/2, z-1/2'

loop_
_atom_site_label
_atom_site_type_symbol
_atom_site_fract_x
_atom_site_fract_y
_atom_site_fract_z
_atom_site_U_iso_or_equiv
_atom_site_adp_type
_atom_site_occupancy
_atom_site_site_symmetry_order
_atom_site_calc_flag
_atom_site_refinement_flags_posn
_atom_site_refinement_flags_adp
_atom_site_refinement_flags_occupancy
_atom_site_disorder_assembly
_atom_site_disorder_group
Fe1 Fe 0.5000 0.41941(2) 0.2500 0.01358(9) Uani 1 2 d S T P . .
Fe2 Fe 0.68596(2) 0.60499(2) 0.37218(2) 0.02812(9) Uani 1 1 d . . . . .
O1A O 0.5943(2) -0.0260(2) 0.3371(3) 0.0756(14) Uani 0.551(3) 1 d D U . A 1
H1AA H 0.5814 0.0052 0.3572 0.113 Uiso 0.551(3) 1 calc GR . . A 1
O1B O 0.6751(7) -0.0294(7) 0.4209(8) 0.0756(14) Uani 0.191(3) 1 d D U . B 2
H1B H 0.6903 0.0084 0.4424 0.113 Uiso 0.191(3) 1 calc GR . . B 2
O1C O 0.5554(12) 0.0411(13) 0.4150(9) 0.079(2) Uani 0.258(3) 1 d D U . C 3
H1C H 0.5483 0.0686 0.3842 0.119 Uiso 0.258(3) 1 calc GR . . C 3
O2 O 0.16625(12) 0.40294(13) 0.19591(10) 0.0562(5) Uani 1 1 d . . . . .
H2A H 0.1769 0.4235 0.1682 0.084 Uiso 1 1 calc GR . . . .
O3 O 0.47373(14) 0.14053(15) 0.34541(16) 0.0805(8) Uani 1 1 d . . . . .
H3A H 0.4979 0.1078 0.3706 0.121 Uiso 1 1 calc GR . . . .
O4 O 0.5695(5) 0.0456(6) 0.4407(4) 0.079(2) Uani 0.5 1 d D U . D 1
H4A H 0.6163 0.0411 0.4617 0.119 Uiso 0.5 1 calc GR . . D 1
O5 O 0.5000 0.0704(3) 0.2500 0.0961(14) Uani 1 2 d S T P . .
H5A H 0.5467 0.0588 0.2733 0.144 Uiso 0.5 1 d G . . . .
H5B H 0.4858 0.0950 0.2754 0.144 Uiso 0.5 1 d G . . . .
N1 N 0.45662(8) 0.42178(8) 0.31425(7) 0.0157(3) Uani 1 1 d . . . . .
N2 N 0.42200(8) 0.34006(8) 0.21236(7) 0.0174(3) Uani 1 1 d . . . . .
N3 N 0.57265(10) 0.49132(9) 0.29428(8) 0.0234(3) Uani 1 1 d . . . . .
N4 N 0.80534(18) 0.48900(14) 0.39277(18) 0.0751(10) Uani 1 1 d . . . . .
N5 N 0.66024(14) 0.54096(11) 0.48505(10) 0.0416(5) Uani 1 1 d . . . . .
N6 N 0.69927(10) 0.71624(10) 0.28921(8) 0.0288(4) Uani 1 1 d . . . . .
N7 N 0.69929(11) 0.64386(11) 0.29747(8) 0.0321(4) Uani 1 1 d . . . . .
N8 N 0.75408(9) 0.74552(9) 0.40420(8) 0.0223(3) Uani 1 1 d . . . . .
N9 N 0.75916(9) 0.67631(9) 0.42478(7) 0.0234(3) Uani 1 1 d . . . . .
N10 N 0.61526(10) 0.74616(10) 0.34260(8) 0.0280(4) Uani 1 1 d . . . . .
N11 N 0.60370(10) 0.67633(10) 0.35454(8) 0.0299(4) Uani 1 1 d . . . . .
C1 C 0.48320(10) 0.45948(10) 0.36925(8) 0.0198(3) Uani 1 1 d . . . . .
H1 H 0.5334 0.4777 0.3851 0.024 Uiso 1 1 calc R . . . .
C2 C 0.43982(11) 0.47245(10) 0.40323(9) 0.0235(4) Uani 1 1 d . . . . .
H2 H 0.4597 0.4998 0.4413 0.028 Uiso 1 1 calc R . . . .
C3 C 0.36714(12) 0.44514(12) 0.38111(9) 0.0267(4) Uani 1 1 d . . . . .
H3 H 0.3363 0.4537 0.4035 0.032 Uiso 1 1 calc R . . . .
C4 C 0.34026(11) 0.40497(12) 0.32560(9) 0.0274(4) Uani 1 1 d . . . . .
H4 H 0.2909 0.3847 0.3099 0.033 Uiso 1 1 calc R . . . .
C5 C 0.38626(10) 0.39466(10) 0.29325(8) 0.0197(3) Uani 1 1 d . . . . .
C6 C 0.35766(10) 0.35865(11) 0.22942(8) 0.0224(4) Uani 1 1 d . . . . .
H6A H 0.3298 0.3143 0.2304 0.027 Uiso 1 1 calc R . . . .
H6B H 0.3223 0.3913 0.1969 0.027 Uiso 1 1 calc R . . . .
C7 C 0.39363(10) 0.33254(11) 0.14120(8) 0.0211(4) Uani 1 1 d . . . . .
H7A H 0.4357 0.3149 0.1311 0.025 Uiso 1 1 calc R . . . .
H7B H 0.3795 0.3809 0.1219 0.025 Uiso 1 1 calc R . . . .
C8 C 0.33679(13) 0.20949(12) 0.09871(9) 0.0298(4) Uani 1 1 d . . . . .
H8 H 0.3865 0.1906 0.1118 0.036 Uiso 1 1 calc R . . . .
C9 C 0.27556(14) 0.16521(12) 0.06875(10) 0.0344(5) Uani 1 1 d . . . . .
H9 H 0.2835 0.1164 0.0607 0.041 Uiso 1 1 calc R . . . .
C10 C 0.20122(13) 0.19130(12) 0.04977(9) 0.0309(5) Uani 1 1 d . . . . .
C11 C 0.19022(12) 0.26460(12) 0.06055(9) 0.0282(4) Uani 1 1 d . U . . .
C12 C 0.13575(16) 0.14657(15) 0.02005(10) 0.0438(6) Uani 1 1 d . U . . .
H12 H 0.1417 0.0973 0.0121 0.053 Uiso 1 1 calc R . . . .
C13 C 0.06541(16) 0.17430(18) 0.00330(12) 0.0506(7) Uani 1 1 d . U . . .
H13 H 0.0226 0.1439 -0.0157 0.061 Uiso 1 1 calc R . . . .
C14 C 0.05485(15) 0.24735(19) 0.01358(12) 0.0507(7) Uani 1 1 d . U . . .
H14 H 0.0052 0.2660 0.0011 0.061 Uiso 1 1 calc R . . . .
C15 C 0.11604(13) 0.29175(16) 0.04155(11) 0.0405(6) Uani 1 1 d . U . . .
H15 H 0.1086 0.3411 0.0482 0.049 Uiso 1 1 calc R . . . .
C16 C 0.25468(11) 0.30918(11) 0.09013(9) 0.0245(4) Uani 1 1 d . U . . .
H16 H 0.2477 0.3588 0.0962 0.029 Uiso 1 1 calc R . . . .
C17 C 0.32673(11) 0.28270(11) 0.11022(8) 0.0225(4) Uani 1 1 d . . . . .
C18 C 0.45929(11) 0.27259(10) 0.24609(8) 0.0212(4) Uani 1 1 d . . . . .
H18A H 0.4327 0.2300 0.2212 0.025 Uiso 1 1 calc R . . . .
H18B H 0.4572 0.2704 0.2883 0.025 Uiso 1 1 calc R . . . .
C19 C 0.61514(13) 0.53517(12) 0.32168(10) 0.0315(5) Uani 1 1 d . . . . .
C20 C 0.67097(13) 0.56556(12) 0.44351(10) 0.0314(5) Uani 1 1 d . . . . .
C21 C 0.76207(17) 0.53317(13) 0.38674(14) 0.0452(7) Uani 1 1 d . . . . .
C22 C 0.70324(11) 0.73066(15) 0.23320(10) 0.0337(5) Uani 1 1 d . . . . .
H22 H 0.7038 0.7772 0.2163 0.040 Uiso 1 1 calc R . . . .
C23 C 0.70631(13) 0.66604(16) 0.20493(10) 0.0415(6) Uani 1 1 d . . . . .
H23 H 0.7096 0.6592 0.1653 0.050 Uiso 1 1 calc R . . . .
C24 C 0.70352(14) 0.61286(15) 0.24651(10) 0.0391(6) Uani 1 1 d . . . . .
H24 H 0.7045 0.5624 0.2398 0.047 Uiso 1 1 calc R . . . .
C25 C 0.55336(12) 0.78558(16) 0.33288(10) 0.0379(5) Uani 1 1 d . . . . .
H25 H 0.5475 0.8357 0.3239 0.045 Uiso 1 1 calc R . . . .
C26 C 0.49957(13) 0.74016(17) 0.33820(11) 0.0445(7) Uani 1 1 d . . . . .
H26 H 0.4500 0.7526 0.3336 0.053 Uiso 1 1 calc R . . . .
C27 C 0.53311(12) 0.67304(15) 0.35164(10) 0.0379(6) Uani 1 1 d . . . . .
H27 H 0.5096 0.6306 0.3579 0.045 Uiso 1 1 calc R . . . .
C28 C 0.80832(11) 0.78510(11) 0.44854(9) 0.0248(4) Uani 1 1 d . . . . .
H28 H 0.8166 0.8352 0.4457 0.030 Uiso 1 1 calc R . . . .
C29 C 0.84978(11) 0.74112(12) 0.49855(9) 0.0264(4) Uani 1 1 d . . . . .
H29 H 0.8918 0.7542 0.5364 0.032 Uiso 1 1 calc R . . . .
C30 C 0.81708(11) 0.67346(11) 0.48194(9) 0.0261(4) Uani 1 1 d . . . . .
H30 H 0.8334 0.6314 0.5074 0.031 Uiso 1 1 calc R . . . .
C31A C 0.6681(6) -0.0073(8) 0.3381(5) 0.095(3) Uani 0.551(3) 1 d D U . A 1
H31A H 0.6808 -0.0410 0.3113 0.143 Uiso 0.551(3) 1 calc GR . . A 1
H31B H 0.7065 -0.0100 0.3818 0.143 Uiso 0.551(3) 1 calc GR . . A 1
H31C H 0.6663 0.0418 0.3219 0.143 Uiso 0.551(3) 1 calc GR . . A 1
C31B C 0.673(2) -0.019(3) 0.3610(13) 0.095(3) Uani 0.191(3) 1 d D U . B 2
H31D H 0.6199 -0.0130 0.3306 0.143 Uiso 0.191(3) 1 calc GR . . B 2
H31E H 0.6948 -0.0605 0.3488 0.143 Uiso 0.191(3) 1 calc GR . . B 2
H31F H 0.7012 0.0246 0.3608 0.143 Uiso 0.191(3) 1 calc GR . . B 2
C31C C 0.6155(12) -0.0036(13) 0.4241(11) 0.124(4) Uani 0.258(3) 1 d D U . C 3
H31G H 0.6096 -0.0247 0.3833 0.186 Uiso 0.258(3) 1 calc GR . . C 3
H31H H 0.6173 -0.0421 0.4537 0.186 Uiso 0.258(3) 1 calc GR . . C 3
H31I H 0.6626 0.0242 0.4417 0.186 Uiso 0.258(3) 1 calc GR . . C 3
C32 C 0.0940(2) 0.4176(3) 0.1856(3) 0.0946(16) Uani 1 1 d . . . . .
H32A H 0.0606 0.4036 0.1421 0.142 Uiso 1 1 calc GR . . . .
H32B H 0.0886 0.4693 0.1913 0.142 Uiso 1 1 calc GR . . . .
H32C H 0.0803 0.3904 0.2158 0.142 Uiso 1 1 calc GR . . . .
C33 C 0.40367(18) 0.1516(2) 0.3500(2) 0.0734(11) Uani 1 1 d . . . . .
H33A H 0.3652 0.1652 0.3082 0.110 Uiso 1 1 calc GR . . . .
H33B H 0.4091 0.1902 0.3805 0.110 Uiso 1 1 calc GR . . . .
H33C H 0.3883 0.1071 0.3643 0.110 Uiso 1 1 calc GR . . . .
C34 C 0.5316(6) 0.0092(7) 0.4708(5) 0.124(4) Uani 0.5 1 d D U . D 1
H34A H 0.5122 -0.0364 0.4487 0.186 Uiso 0.5 1 calc GR . . D 1
H34B H 0.4894 0.0386 0.4702 0.186 Uiso 0.5 1 calc GR . . D 1
H34C H 0.5662 -0.0007 0.5148 0.186 Uiso 0.5 1 calc GR . . D 1
B1 B 0.69093(12) 0.76588(13) 0.33950(10) 0.0263(5) Uani 1 1 d . . . . .
H1A H 0.6931 0.8179 0.3292 0.032 Uiso 1 1 calc R . . . .

loop_
_atom_site_aniso_label
_atom_site_aniso_U_11
_atom_site_aniso_U_22
_atom_site_aniso_U_33
_atom_site_aniso_U_23
_atom_site_aniso_U_13
_atom_site_aniso_U_12
Fe1 0.01613(16) 0.01425(16) 0.01196(15) 0.000 0.00735(13) 0.000
Fe2 0.04039(18) 0.02965(17) 0.02301(15) -0.01393(11) 0.02180(13) -0.02087(13)
O1A 0.045(2) 0.052(2) 0.130(4) -0.003(2) 0.036(2) 0.0048(17)
O1B 0.045(2) 0.052(2) 0.130(4) -0.003(2) 0.036(2) 0.0048(17)
O1C 0.072(4) 0.060(3) 0.100(7) 0.001(5) 0.028(5) -0.003(3)
O2 0.0476(11) 0.0696(14) 0.0524(12) 0.0179(10) 0.0213(9) 0.0080(10)
O3 0.0564(14) 0.0710(17) 0.127(2) 0.0280(16) 0.0499(16) 0.0002(12)
O4 0.072(4) 0.060(3) 0.100(7) 0.001(5) 0.028(5) -0.003(3)
O5 0.084(3) 0.069(3) 0.130(4) 0.000 0.038(3) 0.000
N1 0.0192(7) 0.0152(7) 0.0138(6) 0.0017(5) 0.0080(5) 0.0010(5)
N2 0.0169(7) 0.0220(7) 0.0137(6) -0.0022(5) 0.0068(5) -0.0024(6)
N3 0.0328(8) 0.0239(8) 0.0217(7) -0.0067(6) 0.0193(7) -0.0095(7)
N4 0.089(2) 0.0330(12) 0.143(3) -0.0238(16) 0.088(2) -0.0142(13)
N5 0.0681(14) 0.0347(10) 0.0327(10) -0.0085(8) 0.0313(10) -0.0155(10)
N6 0.0252(8) 0.0423(10) 0.0192(8) -0.0034(7) 0.0095(7) -0.0171(7)
N7 0.0385(10) 0.0409(10) 0.0224(8) -0.0119(7) 0.0180(7) -0.0234(8)
N8 0.0223(8) 0.0231(8) 0.0215(8) -0.0044(6) 0.0088(6) -0.0086(6)
N9 0.0289(8) 0.0234(8) 0.0202(7) -0.0056(6) 0.0125(7) -0.0082(6)
N10 0.0235(8) 0.0394(10) 0.0197(8) -0.0007(7) 0.0074(6) -0.0110(7)
N11 0.0304(9) 0.0419(10) 0.0194(8) -0.0114(7) 0.0123(7) -0.0212(8)
C1 0.0242(9) 0.0203(8) 0.0161(8) -0.0009(6) 0.0094(7) -0.0015(7)
C2 0.0328(10) 0.0245(9) 0.0161(8) -0.0006(7) 0.0129(7) 0.0014(8)
C3 0.0313(10) 0.0339(11) 0.0228(9) 0.0012(8) 0.0192(8) 0.0021(8)
C4 0.0232(9) 0.0402(11) 0.0240(9) -0.0022(8) 0.0148(8) -0.0036(8)
C5 0.0200(8) 0.0244(9) 0.0167(8) 0.0006(7) 0.0095(7) -0.0003(7)
C6 0.0161(8) 0.0349(10) 0.0174(8) -0.0046(7) 0.0081(7) -0.0045(7)
C7 0.0203(8) 0.0291(9) 0.0135(8) -0.0027(7) 0.0064(7) -0.0029(7)
C8 0.0349(11) 0.0334(11) 0.0191(9) -0.0063(8) 0.0090(8) 0.0035(9)
C9 0.0525(14) 0.0278(10) 0.0214(9) -0.0091(8) 0.0135(9) -0.0047(9)
C10 0.0413(12) 0.0381(11) 0.0146(8) -0.0069(8) 0.0126(8) -0.0154(9)
C11 0.0278(10) 0.0413(12) 0.0161(8) -0.0083(8) 0.0095(7) -0.0105(8)
C12 0.0604(16) 0.0515(15) 0.0209(10) -0.0138(10) 0.0179(10) -0.0286(12)
C13 0.0452(13) 0.0782(18) 0.0289(11) -0.0199(12) 0.0155(10) -0.0373(13)
C14 0.0313(11) 0.0859(19) 0.0341(12) -0.0207(13) 0.0125(10) -0.0223(12)
C15 0.0269(10) 0.0616(16) 0.0299(11) -0.0157(11) 0.0084(9) -0.0106(10)
C16 0.0249(9) 0.0294(10) 0.0179(8) -0.0051(7) 0.0071(7) -0.0043(8)
C17 0.0246(9) 0.0283(9) 0.0145(8) -0.0051(7) 0.0080(7) -0.0060(7)
C18 0.0292(10) 0.0177(8) 0.0175(8) -0.0011(6) 0.0102(7) -0.0052(7)
C19 0.0470(12) 0.0335(11) 0.0252(9) -0.0131(8) 0.0263(9) -0.0200(10)
C20 0.0448(12) 0.0273(10) 0.0285(10) -0.0130(8) 0.0217(9) -0.0163(9)
C21 0.0641(17) 0.0317(12) 0.0610(16) -0.0212(11) 0.0474(14) -0.0240(12)
C22 0.0202(9) 0.0605(15) 0.0204(9) 0.0047(9) 0.0082(8) -0.0105(9)
C23 0.0355(12) 0.0730(18) 0.0213(10) -0.0050(11) 0.0169(9) -0.0127(12)
C24 0.0419(12) 0.0573(15) 0.0265(10) -0.0175(10) 0.0226(10) -0.0231(11)
C25 0.0227(10) 0.0619(16) 0.0240(10) 0.0094(10) 0.0044(8) -0.0021(10)
C26 0.0201(10) 0.083(2) 0.0251(11) 0.0058(11) 0.0034(8) -0.0110(11)
C27 0.0275(10) 0.0646(16) 0.0212(9) -0.0097(10) 0.0095(8) -0.0261(11)
C28 0.0247(9) 0.0257(9) 0.0252(9) -0.0094(7) 0.0114(8) -0.0107(7)
C29 0.0220(9) 0.0353(11) 0.0217(9) -0.0088(8) 0.0085(7) -0.0078(8)
C30 0.0290(10) 0.0296(10) 0.0212(9) -0.0030(7) 0.0116(8) -0.0026(8)
C31A 0.051(3) 0.074(5) 0.145(6) -0.049(5) 0.024(5) 0.001(3)
C31B 0.051(3) 0.074(5) 0.145(6) -0.049(5) 0.024(5) 0.001(3)
C31C 0.114(7) 0.126(7) 0.094(6) 0.039(6) 0.005(5) -0.012(6)
C32 0.081(3) 0.088(3) 0.146(4) 0.056(3) 0.078(3) 0.027(2)
C33 0.0445(17) 0.084(3) 0.094(3) 0.021(2) 0.0308(18) -0.0107(16)
C34 0.114(7) 0.126(7) 0.094(6) 0.039(6) 0.005(5) -0.012(6)
B1 0.0227(10) 0.0326(12) 0.0219(10) -0.0002(8) 0.0075(8) -0.0105(9)

loop_
_atom_type_symbol
_atom_type_description
_atom_type_scat_dispersion_real
_atom_type_scat_dispersion_imag
_atom_type_scat_source
C C 0.0033 0.0016 'International Tables Vol C Tables 4.2.6.8 and 6.1.1.4'
H H 0.0000 0.0000 'International Tables Vol C Tables 4.2.6.8 and 6.1.1.4'
B B 0.0013 0.0007 'International Tables Vol C Tables 4.2.6.8 and 6.1.1.4'
Fe Fe 0.3463 0.8444 'International Tables Vol C Tables 4.2.6.8 and 6.1.1.4'
N N 0.0061 0.0033 'International Tables Vol C Tables 4.2.6.8 and 6.1.1.4'
O O 0.0106 0.0060 'International Tables Vol C Tables 4.2.6.8 and 6.1.1.4'

loop_
_geom_angle_atom_site_label_1
_geom_angle_atom_site_label_2
_geom_angle_atom_site_label_3
_geom_angle
_geom_angle_site_symmetry_1
_geom_angle_site_symmetry_3
_geom_angle_publ_flag
N1 Fe1 N1 177.44(9) 2_655 . ?
N1 Fe1 N2 82.38(6) 2_655 2_655 ?
N1 Fe1 N2 99.49(6) . 2_655 ?
N1 Fe1 N2 99.50(6) 2_655 . ?
N1 Fe1 N2 82.38(6) . . ?
N2 Fe1 N2 87.20(9) . 2_655 ?
N3 Fe1 N1 91.70(6) . . ?
N3 Fe1 N1 86.51(6) . 2_655 ?
N3 Fe1 N1 86.52(6) 2_655 . ?
N3 Fe1 N1 91.69(6) 2_655 2_655 ?
N3 Fe1 N2 91.19(7) . 2_655 ?
N3 Fe1 N2 173.51(6) . . ?
N3 Fe1 N2 91.19(7) 2_655 . ?
N3 Fe1 N2 173.51(6) 2_655 2_655 ?
N3 Fe1 N3 91.09(11) . 2_655 ?
N7 Fe2 N11 87.52(8) . . ?
N9 Fe2 N7 88.51(7) . . ?
N9 Fe2 N11 89.66(7) . . ?
C19 Fe2 N7 91.90(8) . . ?
C19 Fe2 N9 179.52(9) . . ?
C19 Fe2 N11 90.61(9) . . ?
C19 Fe2 C20 86.65(8) . . ?
C19 Fe2 C21 86.83(11) . . ?
C20 Fe2 N7 178.55(8) . . ?
C20 Fe2 N9 92.94(8) . . ?
C20 Fe2 N11 92.34(9) . . ?
C21 Fe2 N7 92.44(10) . . ?
C21 Fe2 N9 92.90(9) . . ?
C21 Fe2 N11 177.43(9) . . ?
C21 Fe2 C20 87.63(11) . . ?
C1 N1 Fe1 126.68(12) . . ?
C5 N1 Fe1 113.54(11) . . ?
C5 N1 C1 118.30(15) . . ?
C6 N2 Fe1 105.97(11) . . ?
C6 N2 C7 109.53(13) . . ?
C6 N2 C18 109.57(14) . . ?
C7 N2 Fe1 114.15(11) . . ?
C18 N2 Fe1 105.49(10) . . ?
C18 N2 C7 111.87(14) . . ?
C19 N3 Fe1 178.19(17) . . ?
N7 N6 B1 118.74(16) . . ?
C22 N6 N7 109.48(19) . . ?
C22 N6 B1 131.7(2) . . ?
N6 N7 Fe2 119.38(13) . . ?
C24 N7 Fe2 133.03(17) . . ?
C24 N7 N6 107.38(18) . . ?
N9 N8 B1 119.04(15) . . ?
C28 N8 N9 109.12(16) . . ?
C28 N8 B1 131.82(17) . . ?
N8 N9 Fe2 119.46(12) . . ?
C30 N9 Fe2 133.45(14) . . ?
C30 N9 N8 107.06(16) . . ?
N11 N10 B1 118.24(18) . . ?
C25 N10 N11 110.06(18) . . ?
C25 N10 B1 131.6(2) . . ?
N10 N11 Fe2 119.50(13) . . ?
C27 N11 Fe2 134.18(17) . . ?
C27 N11 N10 106.3(2) . . ?
N1 C1 C2 122.24(17) . . ?
C1 C2 C3 119.29(17) . . ?
C2 C3 C4 118.71(17) . . ?
C3 C4 C5 119.21(18) . . ?
N1 C5 C4 122.21(17) . . ?
N1 C5 C6 115.77(15) . . ?
C4 C5 C6 121.76(17) . . ?
N2 C6 C5 110.29(14) . . ?
N2 C7 C17 115.61(15) . . ?
C9 C8 C17 120.8(2) . . ?
C8 C9 C10 120.9(2) . . ?
C9 C10 C11 118.94(19) . . ?
C9 C10 C12 122.8(2) . . ?
C11 C10 C12 118.3(2) . . ?
C10 C11 C16 118.6(2) . . ?
C15 C11 C10 119.7(2) . . ?
C15 C11 C16 121.7(2) . . ?
C13 C12 C10 120.4(3) . . ?
C12 C13 C14 121.1(2) . . ?
C15 C14 C13 120.1(3) . . ?
C14 C15 C11 120.4(3) . . ?
C17 C16 C11 121.9(2) . . ?
C8 C17 C7 121.29(18) . . ?
C16 C17 C7 119.90(18) . . ?
C16 C17 C8 118.75(18) . . ?
N2 C18 C18 108.73(11) . 2_655 ?
N3 C19 Fe2 176.21(18) . . ?
N5 C20 Fe2 178.1(2) . . ?
N4 C21 Fe2 176.8(3) . . ?
N6 C22 C23 108.0(2) . . ?
C22 C23 C24 105.70(19) . . ?
N7 C24 C23 109.4(2) . . ?
N10 C25 C26 107.8(2) . . ?
C27 C26 C25 105.5(2) . . ?
N11 C27 C26 110.3(2) . . ?
N8 C28 C29 108.76(17) . . ?
C28 C29 C30 105.13(17) . . ?
N9 C30 C29 109.93(19) . . ?
N6 B1 N8 107.24(18) . . ?
N6 B1 N10 106.64(16) . . ?
N10 B1 N8 106.98(16) . . ?

loop_
_geom_bond_atom_site_label_1
_geom_bond_atom_site_label_2
_geom_bond_distance
_geom_bond_site_symmetry_2
_geom_bond_publ_flag
Fe1 N1 1.9784(14) 2_655 ?
Fe1 N1 1.9785(14) . ?
Fe1 N2 2.0340(15) . ?
Fe1 N2 2.0341(15) 2_655 ?
Fe1 N3 1.9063(16) . ?
Fe1 N3 1.9064(16) 2_655 ?
Fe2 N7 1.9785(17) . ?
Fe2 N9 1.9579(16) . ?
Fe2 N11 1.983(2) . ?
Fe2 C19 1.902(2) . ?
Fe2 C20 1.927(2) . ?
Fe2 C21 1.913(3) . ?
O1A C31A 1.462(12) . ?
O1B C31B 1.376(19) . ?
O1C C31C 1.374(18) . ?
O2 C32 1.348(4) . ?
O3 C33 1.418(4) . ?
O4 C34 1.375(13) . ?
N1 C1 1.353(2) . ?
N1 C5 1.345(2) . ?
N2 C6 1.492(2) . ?
N2 C7 1.509(2) . ?
N2 C18 1.496(2) . ?
N3 C19 1.147(3) . ?
N4 C21 1.140(4) . ?
N5 C20 1.153(3) . ?
N6 N7 1.357(3) . ?
N6 C22 1.351(3) . ?
N6 B1 1.540(3) . ?
N7 C24 1.340(3) . ?
N8 N9 1.359(2) . ?
N8 C28 1.347(2) . ?
N8 B1 1.542(3) . ?
N9 C30 1.339(3) . ?
N10 N11 1.363(3) . ?
N10 C25 1.343(3) . ?
N10 B1 1.540(3) . ?
N11 C27 1.343(3) . ?
C1 C2 1.383(3) . ?
C2 C3 1.384(3) . ?
C3 C4 1.386(3) . ?
C4 C5 1.389(3) . ?
C5 C6 1.501(2) . ?
C7 C17 1.514(3) . ?
C8 C9 1.376(3) . ?
C8 C17 1.413(3) . ?
C9 C10 1.409(3) . ?
C10 C11 1.415(3) . ?
C10 C12 1.435(3) . ?
C11 C15 1.413(3) . ?
C11 C16 1.420(3) . ?
C12 C13 1.357(4) . ?
C13 C14 1.406(5) . ?
C14 C15 1.370(3) . ?
C16 C17 1.370(3) . ?
C18 C18 1.513(4) 2_655 ?
C22 C23 1.378(4) . ?
C23 C24 1.392(4) . ?
C25 C26 1.384(3) . ?
C26 C27 1.381(4) . ?
C28 C29 1.373(3) . ?
C29 C30 1.389(3) . ?

loop_
_geom_hbond_atom_site_label_D
_geom_hbond_atom_site_label_H
_geom_hbond_atom_site_label_A
_geom_hbond_distance_DH
_geom_hbond_distance_HA
_geom_hbond_distance_DA
_geom_hbond_angle_DHA
_geom_hbond_site_symmetry_A
O1C H1C O3 0.84 1.90 2.53(2) 131.0 .
O2 H2A N4 0.84 1.99 2.819(3) 169.1 2_655
O3 H3A O1C 0.84 1.70 2.53(2) 170.8 .
O3 H3A O4 0.84 2.01 2.838(10) 168.4 .
O5 H5A O1A 0.87 2.09 2.753(6) 131.9 .
O5 H5B O3 0.87 1.92 2.775(4) 167.7 .
